data_1574036
loop_
_publ_author_name
'Abou, Akoun'
'Bazi\'e, Hypolite'
'Akonan, Ludovic'
'Djand\'e, Abdoulaye'
'Francotte, Pierre'

_publ_section_title
;
 2-Oxo-2H-chromen-7-yl 3-methylbutanoate
;
_journal_coeditor_code BH4093
_journal_issue 2
_journal_name_full IUCrData
_journal_page_first x250161
_journal_paper_doi 10.1107/S2414314625001610
_journal_volume 10
_journal_year 2025
_chemical_formula_iupac 'C14 H14 O4'
_chemical_formula_moiety 'C14 H14 O4'
_chemical_formula_sum 'C14 H14 O4'
_chemical_formula_weight 246.25
_chemical_melting_point_gt 341
_chemical_melting_point_lt 343
_chemical_name_common 'Coumarin ester'
_chemical_name_systematic
;
2-Oxo-2<i>H</i>-chromen-7-yl 3-methylbutanoate
;
_space_group_crystal_system monoclinic
_space_group_IT_number 14
_space_group_name_Hall '-P 2ybc'
_space_group_name_H-M_alt 'P 1 21/c 1'
_symmetry_space_group_name_Hall '-P 2ybc'
_atom_sites_solution_hydrogens difmap
_atom_sites_solution_primary dual
_atom_sites_solution_secondary difmap
_audit_creation_method SHELXL-2018/3
_cell_angle_alpha 90
_cell_angle_beta 117.426(7)
_cell_angle_gamma 90
_cell_formula_units_Z 4
_cell_length_a 15.370(3)
_cell_length_b 5.4488(10)
_cell_length_c 16.339(3)
_cell_measurement_reflns_used 3741
_cell_measurement_temperature 296(2)
_cell_measurement_theta_max 61.398
_cell_measurement_theta_min 5.002
_cell_volume 1214.6(4)
_computing_cell_refinement
;
CrysAlisPro (Rigaku OD, 2022)
;
_computing_data_collection
;
CrysAlisPro (Rigaku OD, 2022)
;
_computing_data_reduction
;
CrysAlisPro (Rigaku OD, 2022)
;
_computing_molecular_graphics
;
PLATON (Spek, 2020) and WinGX (Farrugia, 2012)
;
_computing_publication_material
;
<i>SHELXL2018/3</i> (Sheldrick, 2015b), publCIF (Westrip, 2010)
and WinGX (Farrugia, 2012)
;
_computing_structure_refinement
;
<i>SHELXL2018/3</i> (Sheldrick, 2015b)
;
_computing_structure_solution
;
<i>SHELXT</i> (Sheldrick, 2015a)
;
_diffrn_ambient_temperature 296(2)
_diffrn_detector_area_resol_mean 5.3048
_diffrn_measured_fraction_theta_full 0.998
_diffrn_measured_fraction_theta_max 0.994
_diffrn_measurement_device_type 'SuperNova, Dual, Cu at home/near, AtlasS2'
_diffrn_measurement_method '\w scans'
_diffrn_radiation_monochromator mirror
_diffrn_radiation_type MoK\a
_diffrn_radiation_wavelength 0.71073
_diffrn_reflns_av_R_equivalents 0.0682
_diffrn_reflns_av_unetI/netI 0.0347
_diffrn_reflns_limit_h_max 21
_diffrn_reflns_limit_h_min -22
_diffrn_reflns_limit_k_max 7
_diffrn_reflns_limit_k_min -7
_diffrn_reflns_limit_l_max 23
_diffrn_reflns_limit_l_min -23
_diffrn_reflns_number 41227
_diffrn_reflns_theta_full 25.242
_diffrn_reflns_theta_max 30.699
_diffrn_reflns_theta_min 2.501
_diffrn_source 'micro-focus sealed X-ray tube'
_exptl_absorpt_coefficient_mu 0.099
_exptl_absorpt_correction_T_max 1.000
_exptl_absorpt_correction_T_min 0.956
_exptl_absorpt_correction_type multi-scan
_exptl_absorpt_process_details
;
(CrysAlisPro; Rigaku OD, 2022)
;
_exptl_crystal_colour white
_exptl_crystal_density_diffrn 1.347
_exptl_crystal_description prism
_exptl_crystal_F_000 520
_exptl_crystal_size_max 0.454
_exptl_crystal_size_mid 0.441
_exptl_crystal_size_min 0.164
_refine_diff_density_max 0.500
_refine_diff_density_min -0.386
_refine_ls_extinction_method none
_refine_ls_goodness_of_fit_ref 1.029
_refine_ls_hydrogen_treatment refall
_refine_ls_matrix_type full
_refine_ls_number_parameters 219
_refine_ls_number_reflns 41227
_refine_ls_number_restraints 0
_refine_ls_restrained_S_all 1.029
_refine_ls_R_factor_all 0.0861
_refine_ls_R_factor_gt 0.0659
_refine_ls_shift/su_max 0.000
_refine_ls_shift/su_mean 0.000
_refine_ls_structure_factor_coef Fsqd
_refine_ls_weighting_details 'w=1/[\s^2^(Fo^2^)+(0.1174P)^2^+0.7176P] where P=(Fo^2^+2Fc^2^)/3'
_refine_ls_weighting_scheme calc
_refine_ls_wR_factor_gt 0.1812
_refine_ls_wR_factor_ref 0.2025
_reflns_number_gt 2799
_reflns_number_total 3741
_reflns_threshold_expression 'I > 2\s(I)'
_cod_data_source_file bh4093.cif
_cod_data_source_block I
_cod_original_cell_volume 1214.5(4)
_cod_original_sg_symbol_H-M 'P 21/c'
_cod_database_code 1574036
_shelx_estimated_absorpt_t_min 0.952
_shelx_estimated_absorpt_t_max 0.976

loop_
_space_group_symop_operation_xyz
'x, y, z'
'-x, y+1/2, -z+1/2'
'-x, -y, -z'
'x, -y-1/2, z-1/2'

loop_
_atom_site_type_symbol
_atom_site_label
_atom_site_fract_x
_atom_site_fract_y
_atom_site_fract_z
_atom_site_U_iso_or_equiv
_atom_site_adp_type
_atom_site_calc_flag
_atom_site_occupancy
_atom_site_disorder_assembly
_atom_site_disorder_group
O O3 0.30502(9) 0.5548(2) 0.49786(9) 0.0262(3) Uani d 1 . .
O O1 0.60720(9) 0.1291(2) 0.60615(8) 0.0247(3) Uani d 1 . .
O O2 0.74608(10) -0.0712(3) 0.64517(10) 0.0315(3) Uani d 1 . .
O O4 0.25820(10) 0.2488(3) 0.56157(10) 0.0362(4) Uani d 1 . .
C C5 0.55518(12) 0.3187(3) 0.61799(11) 0.0225(3) Uani d 1 . .
C C4 0.60061(12) 0.4940(3) 0.68735(11) 0.0230(3) Uani d 1 . .
C C7 0.40292(12) 0.5249(3) 0.56429(11) 0.0236(3) Uani d 1 . .
C C6 0.45580(13) 0.3301(3) 0.55611(11) 0.0240(3) Uani d 1 . .
C C3 0.70488(13) 0.4686(3) 0.74636(12) 0.0268(4) Uani d 1 . .
C C11 0.13750(13) 0.4489(4) 0.42324(12) 0.0276(4) Uani d 1 . .
C C1 0.70685(13) 0.1025(3) 0.66096(12) 0.0249(3) Uani d 1 . .
C C12 0.10241(13) 0.7130(3) 0.42369(12) 0.0262(4) Uani d 1 . .
C C10 0.23739(13) 0.3983(3) 0.50137(12) 0.0257(3) Uani d 1 . .
C C9 0.54337(13) 0.6854(3) 0.69455(12) 0.0260(3) Uani d 1 . .
C C2 0.75496(13) 0.2830(4) 0.73351(12) 0.0279(4) Uani d 1 . .
C C8 0.44435(13) 0.7026(3) 0.63285(12) 0.0258(3) Uani d 1 . .
C C14 -0.00084(16) 0.7484(4) 0.34503(14) 0.0361(4) Uani d 1 . .
C C13 0.10591(15) 0.7726(4) 0.51641(14) 0.0312(4) Uani d 1 . .
H H5 0.4273(19) 0.210(5) 0.5086(19) 0.040(7) Uiso d 1 . .
H H3 0.7378(17) 0.589(5) 0.7957(17) 0.036(6) Uiso d 1 . .
H H9 0.5763(18) 0.811(5) 0.7445(19) 0.041(7) Uiso d 1 . .
H H8 0.4032(18) 0.849(5) 0.6331(18) 0.037(6) Uiso d 1 . .
H H2 0.8282(17) 0.258(4) 0.7702(16) 0.027(6) Uiso d 1 . .
H H11A 0.1421(18) 0.418(5) 0.3633(18) 0.039(7) Uiso d 1 . .
H H14A -0.051(2) 0.631(6) 0.352(2) 0.048(7) Uiso d 1 . .
H H14B -0.0221(17) 0.929(5) 0.3426(17) 0.034(6) Uiso d 1 . .
H H11B 0.0901(18) 0.329(5) 0.4256(17) 0.035(6) Uiso d 1 . .
H H12 0.1473(16) 0.826(4) 0.4176(15) 0.026(5) Uiso d 1 . .
H H13A 0.0868(17) 0.946(5) 0.5179(17) 0.036(6) Uiso d 1 . .
H H13B 0.1761(18) 0.750(4) 0.5683(18) 0.033(6) Uiso d 1 . .
H H13C 0.059(2) 0.656(6) 0.5256(19) 0.052(8) Uiso d 1 . .
H H14C -0.005(2) 0.709(5) 0.282(2) 0.051(8) Uiso d 1 . .

loop_
_atom_site_aniso_label
_atom_site_aniso_U_11
_atom_site_aniso_U_22
_atom_site_aniso_U_33
_atom_site_aniso_U_12
_atom_site_aniso_U_13
_atom_site_aniso_U_23
O3 0.0272(6) 0.0259(6) 0.0257(6) 0.0001(5) 0.0122(5) 0.0045(5)
O1 0.0292(6) 0.0230(6) 0.0239(6) 0.0005(5) 0.0141(5) -0.0023(5)
O2 0.0351(7) 0.0299(7) 0.0336(7) 0.0045(5) 0.0193(6) -0.0002(5)
O4 0.0338(7) 0.0409(8) 0.0323(7) -0.0023(6) 0.0138(6) 0.0128(6)
C5 0.0300(8) 0.0205(7) 0.0202(7) 0.0000(6) 0.0144(6) 0.0010(6)
C4 0.0293(8) 0.0228(7) 0.0196(7) -0.0012(6) 0.0136(6) 0.0009(6)
C7 0.0266(8) 0.0250(8) 0.0211(7) -0.0005(6) 0.0126(6) 0.0031(6)
C6 0.0291(8) 0.0233(8) 0.0205(7) -0.0021(6) 0.0123(6) -0.0010(6)
C3 0.0309(8) 0.0291(8) 0.0207(7) -0.0023(7) 0.0121(6) -0.0005(6)
C11 0.0277(8) 0.0298(9) 0.0241(8) 0.0000(7) 0.0108(6) -0.0022(7)
C1 0.0301(8) 0.0245(8) 0.0234(7) 0.0009(6) 0.0152(6) 0.0034(6)
C12 0.0278(8) 0.0281(8) 0.0246(8) 0.0000(6) 0.0138(6) 0.0015(6)
C10 0.0289(8) 0.0259(8) 0.0242(8) -0.0002(6) 0.0139(6) 0.0008(6)
C9 0.0336(8) 0.0239(8) 0.0228(7) -0.0022(6) 0.0150(7) -0.0033(6)
C2 0.0287(8) 0.0318(9) 0.0224(8) -0.0005(7) 0.0112(6) 0.0009(7)
C8 0.0341(9) 0.0226(8) 0.0254(8) 0.0011(6) 0.0177(7) 0.0000(6)
C14 0.0345(10) 0.0391(11) 0.0289(9) 0.0071(8) 0.0097(8) 0.0023(8)
C13 0.0348(9) 0.0335(10) 0.0294(9) -0.0013(7) 0.0184(8) -0.0033(7)

loop_
_atom_type_symbol
_atom_type_description
_atom_type_scat_dispersion_real
_atom_type_scat_dispersion_imag
_atom_type_scat_source
C C 0.0033 0.0016 'International Tables Vol C Tables 4.2.6.8 and 6.1.1.4'
H H 0.0000 0.0000 'International Tables Vol C Tables 4.2.6.8 and 6.1.1.4'
O O 0.0106 0.0060 'International Tables Vol C Tables 4.2.6.8 and 6.1.1.4'

loop_
_geom_angle_atom_site_label_1
_geom_angle_atom_site_label_2
_geom_angle_atom_site_label_3
_geom_angle_site_symmetry_1
_geom_angle_site_symmetry_3
_geom_angle
_geom_angle_publ_flag
C10 O3 C7 . . 117.47(13) ?
C5 O1 C1 . . 122.11(13) ?
O1 C5 C6 . . 116.52(14) ?
O1 C5 C4 . . 121.48(15) ?
C6 C5 C4 . . 121.98(15) ?
C5 C4 C9 . . 118.50(16) ?
C5 C4 C3 . . 117.45(15) ?
C9 C4 C3 . . 124.04(16) ?
C6 C7 C8 . . 122.74(16) ?
C6 C7 O3 . . 118.98(15) ?
C8 C7 O3 . . 118.16(15) ?
C7 C6 C5 . . 117.53(15) ?
C7 C6 H5 . . 122.5(15) ?
C5 C6 H5 . . 119.9(15) ?
C2 C3 C4 . . 120.40(16) ?
C2 C3 H3 . . 121.0(14) ?
C4 C3 H3 . . 118.6(14) ?
C10 C11 C12 . . 113.02(15) ?
C10 C11 H11A . . 106.7(14) ?
C12 C11 H11A . . 109.6(15) ?
C10 C11 H11B . . 109.1(14) ?
C12 C11 H11B . . 110.5(15) ?
H11A C11 H11B . . 108(2) ?
O2 C1 O1 . . 117.13(16) ?
O2 C1 C2 . . 125.87(17) ?
O1 C1 C2 . . 116.99(15) ?
C14 C12 C13 . . 110.90(16) ?
C14 C12 C11 . . 110.18(15) ?
C13 C12 C11 . . 110.59(15) ?
C14 C12 H12 . . 110.5(13) ?
C13 C12 H12 . . 105.5(13) ?
C11 C12 H12 . . 109.0(14) ?
O4 C10 O3 . . 122.46(16) ?
O4 C10 C11 . . 127.06(17) ?
O3 C10 C11 . . 110.44(15) ?
C8 C9 C4 . . 120.59(16) ?
C8 C9 H9 . . 121.2(15) ?
C4 C9 H9 . . 118.2(15) ?
C3 C2 C1 . . 121.56(17) ?
C3 C2 H2 . . 124.7(13) ?
C1 C2 H2 . . 113.7(13) ?
C9 C8 C7 . . 118.63(16) ?
C9 C8 H8 . . 121.7(15) ?
C7 C8 H8 . . 119.5(15) ?
C12 C14 H14A . . 111.2(16) ?
C12 C14 H14B . . 109.9(13) ?
H14A C14 H14B . . 111(2) ?
C12 C14 H14C . . 112.4(16) ?
H14A C14 H14C . . 106(2) ?
H14B C14 H14C . . 107(2) ?
C12 C13 H13A . . 110.6(15) ?
C12 C13 H13B . . 109.7(14) ?
H13A C13 H13B . . 107.9(19) ?
C12 C13 H13C . . 108.1(16) ?
H13A C13 H13C . . 110(2) ?
H13B C13 H13C . . 110(2) ?

loop_
_geom_bond_atom_site_label_1
_geom_bond_atom_site_label_2
_geom_bond_site_symmetry_2
_geom_bond_distance
_geom_bond_publ_flag
O3 C10 . 1.366(2) ?
O3 C7 . 1.402(2) ?
O1 C5 . 1.373(2) ?
O1 C1 . 1.380(2) ?
O2 C1 . 1.212(2) ?
O4 C10 . 1.201(2) ?
C5 C6 . 1.392(2) ?
C5 C4 . 1.398(2) ?
C4 C9 . 1.404(2) ?
C4 C3 . 1.447(2) ?
C7 C6 . 1.380(2) ?
C7 C8 . 1.393(2) ?
C6 H5 . 0.96(3) ?
C3 C2 . 1.345(3) ?
C3 H3 . 0.98(3) ?
C11 C10 . 1.502(2) ?
C11 C12 . 1.538(3) ?
C11 H11A . 1.03(3) ?
C11 H11B . 0.99(3) ?
C1 C2 . 1.453(3) ?
C12 C14 . 1.526(3) ?
C12 C13 . 1.526(3) ?
C12 H12 . 0.96(2) ?
C9 C8 . 1.388(3) ?
C9 H9 . 1.00(3) ?
C2 H2 . 1.01(2) ?
C8 H8 . 1.02(3) ?
C14 H14A . 1.04(3) ?
C14 H14B . 1.03(3) ?
C14 H14C . 1.03(3) ?
C13 H13A . 0.99(3) ?
C13 H13B . 1.03(2) ?
C13 H13C . 1.03(3) ?

loop_
_geom_hbond_atom_site_label_D
_geom_hbond_atom_site_label_H
_geom_hbond_atom_site_label_A
_geom_hbond_site_symmetry_A
_geom_hbond_distance_DH
_geom_hbond_distance_HA
_geom_hbond_distance_DA
_geom_hbond_angle_DHA
_geom_hbond_publ_flag
C3 H3 O4 2_656 0.98(3) 2.46(3) 3.296(2) 142.6(19) yes
C6 H5 O1 3_656 0.96(3) 2.51(3) 3.444(2) 167(2) yes
C11 H11A O2 3_656 1.03(3) 2.60(3) 3.245(2) 120.5(18) yes

loop_
_geom_torsion_atom_site_label_1
_geom_torsion_atom_site_label_2
_geom_torsion_atom_site_label_3
_geom_torsion_atom_site_label_4
_geom_torsion_site_symmetry_1
_geom_torsion_site_symmetry_2
_geom_torsion_site_symmetry_3
_geom_torsion_site_symmetry_4
_geom_torsion
_geom_torsion_publ_flag
C1 O1 C5 C6 . . . . 177.72(14) ?
C1 O1 C5 C4 . . . . -0.8(2) ?
O1 C5 C4 C9 . . . . 178.90(14) ?
C6 C5 C4 C9 . . . . 0.5(2) ?
O1 C5 C4 C3 . . . . 0.1(2) ?
C6 C5 C4 C3 . . . . -178.32(15) ?
C10 O3 C7 C6 . . . . 74.6(2) ?
C10 O3 C7 C8 . . . . -109.20(18) ?
C8 C7 C6 C5 . . . . -2.0(3) ?
O3 C7 C6 C5 . . . . 174.03(14) ?
O1 C5 C6 C7 . . . . -177.36(14) ?
C4 C5 C6 C7 . . . . 1.1(2) ?
C5 C4 C3 C2 . . . . 0.4(2) ?
C9 C4 C3 C2 . . . . -178.36(17) ?
C5 O1 C1 O2 . . . . 179.85(15) ?
C5 O1 C1 C2 . . . . 0.9(2) ?
C10 C11 C12 C14 . . . . -177.74(16) ?
C10 C11 C12 C13 . . . . -54.8(2) ?
C7 O3 C10 O4 . . . . 4.3(3) ?
C7 O3 C10 C11 . . . . -177.61(14) ?
C12 C11 C10 O4 . . . . 119.0(2) ?
C12 C11 C10 O3 . . . . -58.91(19) ?
C5 C4 C9 C8 . . . . -1.4(3) ?
C3 C4 C9 C8 . . . . 177.38(16) ?
C4 C3 C2 C1 . . . . -0.2(3) ?
O2 C1 C2 C3 . . . . -179.25(18) ?
O1 C1 C2 C3 . . . . -0.4(3) ?
C4 C9 C8 C7 . . . . 0.6(3) ?
C6 C7 C8 C9 . . . . 1.2(3) ?
O3 C7 C8 C9 . . . . -174.88(14) ?
